data_4113190
loop_
_publ_author_name
'Matthew D. LoCoco'
'Xingwang Zhang'
'Richard F. Jordan'

_publ_section_title
;
 Chelate-Controlled Synthesis of Racemic ansa-Zirconocenes
;
_journal_name_full 'Journal of the American Chemical Society'
_journal_page_first 15231
_journal_page_last 15244
_journal_paper_doi 10.1021/ja046629+
_journal_volume 126
_journal_year 2004
_chemical_formula_sum 'C44 H40 N2 Si Zr'
_chemical_formula_weight 716.09
_chemical_name_systematic
; 
 ? 
;
_space_group_IT_number 2
_symmetry_cell_setting triclinic
_symmetry_space_group_name_Hall '-P 1'
_symmetry_space_group_name_H-M 'P -1'
_atom_sites_solution_hydrogens geom
_atom_sites_solution_primary direct
_atom_sites_solution_secondary difmap
_audit_creation_method SHELXL-97
_cell_angle_alpha 72.1360(10)
_cell_angle_beta 75.9590(10)
_cell_angle_gamma 67.8250(10)
_cell_formula_units_Z 2
_cell_length_a 11.7007(6)
_cell_length_b 12.3073(7)
_cell_length_c 13.5053(7)
_cell_measurement_temperature 173(2)
_cell_volume 1696.30(16)
_computing_cell_refinement 'Bruker SMART'
_computing_data_collection 'Bruker SMART'
_computing_data_reduction 'Bruker SHELXTL'
_computing_molecular_graphics 'Bruker SHELXTL'
_computing_publication_material 'Bruker SHELXTL'
_computing_structure_refinement 'SHELXL-97 (Sheldrick, 1997)'
_computing_structure_solution 'SHELXS-97 (Sheldrick, 1990)'
_diffrn_ambient_temperature 173(2)
_diffrn_measured_fraction_theta_full 0.996
_diffrn_measured_fraction_theta_max 0.996
_diffrn_measurement_device_type 'CCD area detector'
_diffrn_measurement_method 'phi and omega scans'
_diffrn_radiation_monochromator graphite
_diffrn_radiation_source 'fine-focus sealed tube'
_diffrn_radiation_type MoK\a
_diffrn_radiation_wavelength 0.71073
_diffrn_reflns_av_R_equivalents 0.0000
_diffrn_reflns_av_sigmaI/netI 0.0533
_diffrn_reflns_limit_h_max 14
_diffrn_reflns_limit_h_min -13
_diffrn_reflns_limit_k_max 15
_diffrn_reflns_limit_k_min -14
_diffrn_reflns_limit_l_max 16
_diffrn_reflns_limit_l_min 0
_diffrn_reflns_number 6910
_diffrn_reflns_theta_full 26.37
_diffrn_reflns_theta_max 26.37
_diffrn_reflns_theta_min 2.13
_exptl_absorpt_coefficient_mu 0.395
_exptl_absorpt_correction_T_max 0.9395
_exptl_absorpt_correction_T_min 0.8644
_exptl_absorpt_correction_type none
_exptl_crystal_colour red
_exptl_crystal_density_diffrn 1.402
_exptl_crystal_description block
_exptl_crystal_F_000 744
_exptl_crystal_size_max 0.38
_exptl_crystal_size_mid 0.32
_exptl_crystal_size_min 0.16
_refine_diff_density_max 0.491
_refine_diff_density_min -0.348
_refine_diff_density_rms 0.057
_refine_ls_extinction_method none
_refine_ls_goodness_of_fit_ref 1.011
_refine_ls_hydrogen_treatment mixed
_refine_ls_matrix_type full
_refine_ls_number_parameters 437
_refine_ls_number_reflns 6910
_refine_ls_number_restraints 0
_refine_ls_restrained_S_all 1.011
_refine_ls_R_factor_all 0.0476
_refine_ls_R_factor_gt 0.0319
_refine_ls_shift/su_max 0.001
_refine_ls_shift/su_mean 0.000
_refine_ls_structure_factor_coef Fsqd
_refine_ls_weighting_details 'calc w=1/[\s^2^(Fo^2^)+(0.0300P)^2^+0.0000P] where P=(Fo^2^+2Fc^2^)/3'
_refine_ls_weighting_scheme calc
_refine_ls_wR_factor_gt 0.0678
_refine_ls_wR_factor_ref 0.0712
_reflns_number_gt 5432
_reflns_number_total 6910
_reflns_threshold_expression >2sigma(I)
_cod_data_source_file ja0466292Bsi20040908_120827.cif
_cod_data_source_block jor04
_cod_database_code 4113190

loop_
_symmetry_equiv_pos_as_xyz
'x, y, z'
'-x, -y, -z'

loop_
_atom_site_label
_atom_site_type_symbol
_atom_site_fract_x
_atom_site_fract_y
_atom_site_fract_z
_atom_site_U_iso_or_equiv
_atom_site_adp_type
_atom_site_occupancy
_atom_site_symmetry_multiplicity
_atom_site_calc_flag
_atom_site_refinement_flags
Zr Zr 0.129271(19) 0.271760(18) 0.761656(16) 0.02205(7) Uani 1 1 d .
Si Si -0.02448(6) 0.27593(6) 1.01197(5) 0.02899(15) Uani 1 1 d .
N1 N 0.06421(16) 0.32095(15) 0.61732(13) 0.0260(4) Uani 1 1 d .
N2 N 0.30547(16) 0.23471(15) 0.66220(13) 0.0251(4) Uani 1 1 d .
C1 C 0.1602(2) 0.3657(2) 0.53972(17) 0.0327(5) Uani 1 1 d .
H1A H 0.1586 0.4417 0.5517 0.039 Uiso 1 1 calc R
H1B H 0.1414 0.3831 0.4677 0.039 Uiso 1 1 calc R
C2 C 0.2883(2) 0.2721(2) 0.55014(16) 0.0321(5) Uani 1 1 d .
H2A H 0.2954 0.2014 0.5258 0.039 Uiso 1 1 calc R
H2B H 0.3533 0.3068 0.5065 0.039 Uiso 1 1 calc R
C3 C -0.0051(2) 0.28011(19) 0.57261(16) 0.0269(5) Uani 1 1 d .
C4 C -0.1319(2) 0.3041(2) 0.60627(17) 0.0309(5) Uani 1 1 d .
H4 H -0.1717 0.3514 0.6566 0.037 Uiso 1 1 calc R
C5 C -0.2021(2) 0.2610(2) 0.56842(19) 0.0395(6) Uani 1 1 d .
H5 H -0.2885 0.2771 0.5942 0.047 Uiso 1 1 calc R
C6 C -0.1468(3) 0.1945(2) 0.4933(2) 0.0447(7) Uani 1 1 d .
H6 H -0.1945 0.1640 0.4677 0.054 Uiso 1 1 calc R
C7 C -0.0217(3) 0.1728(2) 0.4560(2) 0.0458(7) Uani 1 1 d .
H7 H 0.0166 0.1284 0.4034 0.055 Uiso 1 1 calc R
C8 C 0.0487(2) 0.2154(2) 0.49434(18) 0.0362(6) Uani 1 1 d .
H8 H 0.1346 0.2004 0.4672 0.043 Uiso 1 1 calc R
C9 C 0.42908(19) 0.16580(18) 0.67807(16) 0.0256(5) Uani 1 1 d .
C10 C 0.5135(2) 0.0995(2) 0.60697(18) 0.0345(6) Uani 1 1 d .
H10 H 0.4867 0.0991 0.5461 0.041 Uiso 1 1 calc R
C11 C 0.6361(2) 0.0343(2) 0.6249(2) 0.0433(6) Uani 1 1 d .
H11 H 0.6916 -0.0107 0.5764 0.052 Uiso 1 1 calc R
C12 C 0.6781(2) 0.0340(2) 0.7118(2) 0.0440(7) Uani 1 1 d .
H12 H 0.7619 -0.0102 0.7233 0.053 Uiso 1 1 calc R
C13 C 0.5957(2) 0.0993(2) 0.78198(18) 0.0369(6) Uani 1 1 d .
H13 H 0.6235 0.1001 0.8422 0.044 Uiso 1 1 calc R
C14 C 0.4735(2) 0.16351(19) 0.76569(17) 0.0287(5) Uani 1 1 d .
H14 H 0.4185 0.2070 0.8154 0.034 Uiso 1 1 calc R
C15 C -0.1438(2) 0.5152(2) 0.79516(18) 0.0329(5) Uani 1 1 d .
H15A H -0.1936 0.5719 0.8393 0.049 Uiso 1 1 calc R
H15B H -0.1767 0.4482 0.8126 0.049 Uiso 1 1 calc R
H15C H -0.1481 0.5572 0.7210 0.049 Uiso 1 1 calc R
C16 C -0.0097(2) 0.46657(18) 0.81469(16) 0.0262(5) Uani 1 1 d .
C17 C 0.0392(2) 0.38946(19) 0.90951(16) 0.0260(5) Uani 1 1 d .
C18 C 0.1682(2) 0.38336(18) 0.89149(16) 0.0255(5) Uani 1 1 d .
C19 C 0.2595(2) 0.33676(19) 0.96144(17) 0.0307(5) Uani 1 1 d .
H19 H 0.2435 0.2894 1.0302 0.037 Uiso 1 1 calc R
C20 C 0.3684(2) 0.3603(2) 0.92954(18) 0.0334(6) Uani 1 1 d .
H20 H 0.4252 0.3336 0.9786 0.040 Uiso 1 1 calc R
C21 C 0.4017(2) 0.42425(19) 0.82411(18) 0.0299(5) Uani 1 1 d .
C22 C 0.5174(2) 0.4436(2) 0.7913(2) 0.0389(6) Uani 1 1 d .
H22 H 0.5743 0.4164 0.8403 0.047 Uiso 1 1 calc R
C23 C 0.5492(2) 0.5009(2) 0.6900(2) 0.0420(6) Uani 1 1 d .
H23 H 0.6280 0.5129 0.6691 0.050 Uiso 1 1 calc R
C24 C 0.4673(2) 0.5416(2) 0.6175(2) 0.0394(6) Uani 1 1 d .
H24 H 0.4906 0.5803 0.5470 0.047 Uiso 1 1 calc R
C25 C 0.3518(2) 0.5259(2) 0.64743(17) 0.0329(5) Uani 1 1 d .
H25 H 0.2956 0.5551 0.5975 0.039 Uiso 1 1 calc R
C26 C 0.3168(2) 0.46732(18) 0.75092(17) 0.0267(5) Uani 1 1 d .
C27 C 0.1966(2) 0.45154(18) 0.78710(16) 0.0246(5) Uani 1 1 d .
C28 C 0.0862(2) 0.50016(18) 0.74065(16) 0.0254(5) Uani 1 1 d .
H28 H 0.0781 0.5477 0.6709 0.030 Uiso 1 1 calc R
C29 C -0.1665(2) 0.1974(2) 0.85905(18) 0.0379(6) Uani 1 1 d .
H29A H -0.1859 0.1733 0.8039 0.057 Uiso 1 1 calc R
H29B H -0.1983 0.2856 0.8466 0.057 Uiso 1 1 calc R
H29C H -0.2060 0.1618 0.9278 0.057 Uiso 1 1 calc R
C30 C -0.0270(2) 0.15307(19) 0.85728(16) 0.0278(5) Uani 1 1 d .
C31 C 0.03661(19) 0.15833(19) 0.93289(16) 0.0254(5) Uani 1 1 d .
C32 C 0.1651(2) 0.08512(18) 0.90995(15) 0.0242(5) Uani 1 1 d .
C33 C 0.2716(2) 0.04694(19) 0.96288(16) 0.0266(5) Uani 1 1 d .
H33 H 0.2668 0.0791 1.0199 0.032 Uiso 1 1 calc R
C34 C 0.3787(2) -0.03523(19) 0.93060(16) 0.0292(5) Uani 1 1 d .
H34 H 0.4476 -0.0614 0.9675 0.035 Uiso 1 1 calc R
C35 C 0.3932(2) -0.08486(18) 0.84281(17) 0.0286(5) Uani 1 1 d .
C36 C 0.5054(2) -0.1707(2) 0.81169(18) 0.0366(6) Uani 1 1 d .
H36 H 0.5745 -0.1956 0.8481 0.044 Uiso 1 1 calc R
C37 C 0.5165(2) -0.2190(2) 0.7295(2) 0.0439(7) Uani 1 1 d .
H37 H 0.5924 -0.2780 0.7101 0.053 Uiso 1 1 calc R
C38 C 0.4164(2) -0.1816(2) 0.67440(19) 0.0429(6) Uani 1 1 d .
H38 H 0.4244 -0.2158 0.6178 0.052 Uiso 1 1 calc R
C39 C 0.3065(2) -0.0959(2) 0.70117(17) 0.0345(6) Uani 1 1 d .
H39 H 0.2394 -0.0701 0.6623 0.041 Uiso 1 1 calc R
C40 C 0.2925(2) -0.04595(18) 0.78576(16) 0.0269(5) Uani 1 1 d .
C41 C 0.1773(2) 0.03913(18) 0.82086(16) 0.0254(5) Uani 1 1 d .
C42 C 0.0592(2) 0.08602(18) 0.78738(17) 0.0277(5) Uani 1 1 d .
H42 H 0.0409 0.0742 0.7274 0.033 Uiso 1 1 calc R
C43 C -0.1968(2) 0.3275(2) 1.04900(19) 0.0419(6) Uani 1 1 d .
H43A H -0.2365 0.3698 0.9855 0.063 Uiso 1 1 calc R
H43B H -0.2205 0.3825 1.0954 0.063 Uiso 1 1 calc R
H43C H -0.2241 0.2574 1.0857 0.063 Uiso 1 1 calc R
C44 C 0.0375(2) 0.2220(2) 1.13971(17) 0.0396(6) Uani 1 1 d .
H44A H -0.0030 0.1657 1.1890 0.059 Uiso 1 1 calc R
H44B H 0.0203 0.2912 1.1689 0.059 Uiso 1 1 calc R
H44C H 0.1277 0.1808 1.1282 0.059 Uiso 1 1 calc R

loop_
_atom_site_aniso_label
_atom_site_aniso_U_11
_atom_site_aniso_U_22
_atom_site_aniso_U_33
_atom_site_aniso_U_23
_atom_site_aniso_U_13
_atom_site_aniso_U_12
Zr 0.02507(12) 0.02128(12) 0.01929(11) -0.00430(8) -0.00349(8) -0.00731(9)
Si 0.0338(4) 0.0269(3) 0.0224(3) -0.0061(3) 0.0011(3) -0.0089(3)
N1 0.0273(10) 0.0277(10) 0.0230(10) -0.0047(8) -0.0049(8) -0.0093(8)
N2 0.0272(10) 0.0266(10) 0.0214(9) -0.0057(8) -0.0044(8) -0.0081(8)
C1 0.0442(15) 0.0323(13) 0.0229(12) -0.0018(10) -0.0077(11) -0.0160(12)
C2 0.0316(13) 0.0406(14) 0.0237(12) -0.0041(10) -0.0002(10) -0.0163(11)
C3 0.0332(13) 0.0221(12) 0.0238(12) -0.0028(9) -0.0112(10) -0.0051(10)
C4 0.0349(14) 0.0304(13) 0.0272(12) -0.0053(10) -0.0092(10) -0.0087(11)
C5 0.0369(15) 0.0422(15) 0.0409(15) -0.0045(12) -0.0133(12) -0.0143(12)
C6 0.0542(18) 0.0454(16) 0.0465(16) -0.0113(13) -0.0205(14) -0.0210(14)
C7 0.0594(19) 0.0438(16) 0.0415(15) -0.0197(13) -0.0150(14) -0.0125(14)
C8 0.0343(14) 0.0385(14) 0.0367(14) -0.0152(11) -0.0109(11) -0.0045(11)
C9 0.0278(12) 0.0218(11) 0.0254(12) -0.0034(9) -0.0012(10) -0.0096(10)
C10 0.0373(14) 0.0344(14) 0.0303(13) -0.0119(11) -0.0003(11) -0.0096(11)
C11 0.0363(15) 0.0375(15) 0.0439(16) -0.0137(12) 0.0059(12) -0.0029(12)
C12 0.0275(14) 0.0421(16) 0.0471(16) -0.0009(13) -0.0053(12) -0.0025(12)
C13 0.0358(14) 0.0396(15) 0.0324(14) 0.0002(11) -0.0079(11) -0.0142(12)
C14 0.0281(13) 0.0282(12) 0.0269(12) -0.0063(10) -0.0002(10) -0.0087(10)
C15 0.0307(13) 0.0300(13) 0.0342(13) -0.0058(10) -0.0070(10) -0.0057(10)
C16 0.0301(12) 0.0210(11) 0.0282(12) -0.0081(9) -0.0062(10) -0.0061(10)
C17 0.0310(13) 0.0242(12) 0.0222(11) -0.0076(9) -0.0023(10) -0.0077(10)
C18 0.0343(13) 0.0194(11) 0.0229(11) -0.0064(9) -0.0048(10) -0.0075(10)
C19 0.0399(14) 0.0252(12) 0.0260(12) -0.0059(10) -0.0077(11) -0.0079(11)
C20 0.0387(14) 0.0273(13) 0.0356(14) -0.0083(11) -0.0146(11) -0.0063(11)
C21 0.0311(13) 0.0231(12) 0.0365(13) -0.0119(10) -0.0047(11) -0.0064(10)
C22 0.0316(14) 0.0331(14) 0.0547(17) -0.0158(12) -0.0089(12) -0.0075(11)
C23 0.0311(14) 0.0363(15) 0.0607(18) -0.0211(13) 0.0052(13) -0.0132(12)
C24 0.0452(16) 0.0382(15) 0.0385(14) -0.0150(12) 0.0086(12) -0.0221(13)
C25 0.0408(15) 0.0308(13) 0.0294(13) -0.0102(10) -0.0012(11) -0.0144(11)
C26 0.0309(13) 0.0191(11) 0.0314(12) -0.0098(10) -0.0023(10) -0.0081(10)
C27 0.0302(12) 0.0198(11) 0.0253(12) -0.0067(9) -0.0048(10) -0.0081(10)
C28 0.0346(13) 0.0195(11) 0.0217(11) -0.0028(9) -0.0068(10) -0.0084(10)
C29 0.0319(14) 0.0447(15) 0.0380(14) -0.0044(12) -0.0054(11) -0.0179(12)
C30 0.0319(13) 0.0252(12) 0.0257(12) -0.0005(10) -0.0042(10) -0.0131(10)
C31 0.0287(12) 0.0257(12) 0.0203(11) -0.0031(9) -0.0008(9) -0.0109(10)
C32 0.0328(13) 0.0198(11) 0.0201(11) -0.0033(9) -0.0035(9) -0.0101(10)
C33 0.0363(13) 0.0233(12) 0.0195(11) -0.0028(9) -0.0055(10) -0.0098(10)
C34 0.0350(13) 0.0268(12) 0.0248(12) -0.0013(10) -0.0087(10) -0.0103(10)
C35 0.0358(13) 0.0184(11) 0.0257(12) -0.0018(9) -0.0018(10) -0.0069(10)
C36 0.0392(14) 0.0306(13) 0.0317(13) -0.0048(11) -0.0060(11) -0.0041(11)
C37 0.0481(16) 0.0288(14) 0.0429(15) -0.0120(12) 0.0001(13) -0.0009(12)
C38 0.0629(18) 0.0307(14) 0.0333(14) -0.0153(11) -0.0035(13) -0.0094(13)
C39 0.0489(16) 0.0265(13) 0.0289(13) -0.0074(10) -0.0073(11) -0.0118(12)
C40 0.0377(13) 0.0190(11) 0.0231(12) -0.0036(9) -0.0034(10) -0.0101(10)
C41 0.0368(13) 0.0201(11) 0.0208(11) -0.0029(9) -0.0059(10) -0.0114(10)
C42 0.0374(13) 0.0234(12) 0.0250(12) -0.0029(9) -0.0081(10) -0.0131(10)
C43 0.0410(15) 0.0386(15) 0.0408(15) -0.0126(12) 0.0099(12) -0.0147(12)
C44 0.0543(16) 0.0381(15) 0.0250(13) -0.0098(11) 0.0012(11) -0.0162(13)

loop_
_atom_type_symbol
_atom_type_description
_atom_type_scat_dispersion_real
_atom_type_scat_dispersion_imag
_atom_type_scat_source
C C 0.0033 0.0016 'International Tables Vol C Tables 4.2.6.8 and 6.1.1.4'
H H 0.0000 0.0000 'International Tables Vol C Tables 4.2.6.8 and 6.1.1.4'
N N 0.0061 0.0033 'International Tables Vol C Tables 4.2.6.8 and 6.1.1.4'
Si Si 0.0817 0.0704 'International Tables Vol C Tables 4.2.6.8 and 6.1.1.4'
Zr Zr -2.9673 0.5597 'International Tables Vol C Tables 4.2.6.8 and 6.1.1.4'

loop_
_geom_angle_atom_site_label_1
_geom_angle_atom_site_label_2
_geom_angle_atom_site_label_3
_geom_angle
N1 Zr N2 81.40(6)
N1 Zr C32 134.29(7)
N2 Zr C32 101.87(7)
N1 Zr C31 124.72(7)
N2 Zr C31 135.11(7)
C32 Zr C31 33.28(6)
N1 Zr C16 94.64(7)
N2 Zr C16 129.55(7)
C32 Zr C16 115.15(7)
C31 Zr C16 87.85(7)
N1 Zr C28 87.13(7)
N2 Zr C28 97.87(7)
C32 Zr C28 136.05(6)
C31 Zr C28 117.24(7)
C16 Zr C28 31.80(6)
N1 Zr C41 104.04(6)
N2 Zr C41 86.39(7)
C32 Zr C41 32.57(6)
C31 Zr C41 54.27(7)
C16 Zr C41 141.97(7)
C28 Zr C41 168.56(6)
N1 Zr C17 126.30(7)
N2 Zr C17 132.08(7)
C32 Zr C17 85.22(6)
C31 Zr C17 65.33(7)
C16 Zr C17 32.41(6)
C28 Zr C17 53.09(6)
C41 Zr C17 116.54(6)
N1 Zr C42 81.72(7)
N2 Zr C42 104.70(7)
C32 Zr C42 53.08(7)
C31 Zr C42 53.53(7)
C16 Zr C42 124.60(7)
C28 Zr C42 152.92(7)
C41 Zr C42 31.41(6)
C17 Zr C42 116.40(7)
N1 Zr C30 92.81(7)
N2 Zr C30 135.46(7)
C32 Zr C30 52.96(7)
C31 Zr C30 32.18(6)
C16 Zr C30 94.83(7)
C28 Zr C30 126.07(7)
C41 Zr C30 52.07(7)
C17 Zr C30 86.35(7)
C42 Zr C30 31.20(6)
N1 Zr C18 137.86(6)
N2 Zr C18 101.15(6)
C32 Zr C18 86.86(6)
C31 Zr C18 82.89(6)
C16 Zr C18 51.25(6)
C28 Zr C18 50.75(6)
C41 Zr C18 118.08(6)
C17 Zr C18 31.26(6)
C42 Zr C18 135.70(6)
C30 Zr C18 111.68(6)
N1 Zr C27 111.19(6)
N2 Zr C27 83.21(6)
C32 Zr C27 114.48(6)
C31 Zr C27 112.78(6)
C16 Zr C27 51.29(6)
C28 Zr C27 30.52(6)
C41 Zr C27 141.14(6)
C17 Zr C27 51.97(6)
C42 Zr C27 166.02(6)
C30 Zr C27 138.32(6)
C18 Zr C27 30.32(6)
C43 Si C44 104.41(11)
C43 Si C17 115.09(10)
C44 Si C17 115.15(10)
C43 Si C31 114.33(11)
C44 Si C31 113.06(10)
C17 Si C31 95.17(9)
C3 N1 C1 113.40(17)
C3 N1 Zr 135.91(14)
C1 N1 Zr 104.11(12)
C9 N2 C2 112.85(16)
C9 N2 Zr 135.06(13)
C2 N2 Zr 110.92(13)
N1 C1 C2 110.19(17)
N1 C1 Zr 45.53(9)
C2 C1 Zr 80.88(12)
N2 C2 C1 108.16(17)
C4 C3 C8 117.3(2)
C4 C3 N1 119.78(19)
C8 C3 N1 122.9(2)
C5 C4 C3 121.7(2)
C6 C5 C4 120.1(2)
C7 C6 C5 119.3(2)
C6 C7 C8 120.6(2)
C7 C8 C3 120.9(2)
C14 C9 N2 120.09(19)
C14 C9 C10 117.2(2)
N2 C9 C10 122.6(2)
C11 C10 C9 120.6(2)
C12 C11 C10 121.1(2)
C11 C12 C13 118.7(2)
C14 C13 C12 120.9(2)
C13 C14 C9 121.5(2)
C28 C16 C17 109.60(19)
C28 C16 C15 122.68(19)
C17 C16 C15 127.56(19)
C28 C16 Zr 76.35(12)
C17 C16 Zr 76.37(12)
C15 C16 Zr 117.63(14)
C16 C17 C18 105.14(18)
C16 C17 Si 127.57(16)
C18 C17 Si 123.77(15)
C16 C17 Zr 71.22(11)
C18 C17 Zr 79.43(12)
Si C17 Zr 98.43(8)
C19 C18 C27 118.72(19)
C19 C18 C17 131.44(19)
C27 C18 C17 109.26(18)
C19 C18 Zr 128.74(14)
C27 C18 Zr 75.14(11)
C17 C18 Zr 69.31(11)
C20 C19 C18 120.0(2)
C19 C20 C21 122.5(2)
C22 C21 C26 118.9(2)
C22 C21 C20 121.6(2)
C26 C21 C20 119.4(2)
C23 C22 C21 120.9(2)
C22 C23 C24 120.4(2)
C25 C24 C23 120.2(2)
C24 C25 C26 120.5(2)
C25 C26 C21 119.0(2)
C25 C26 C27 122.8(2)
C21 C26 C27 118.14(19)
C28 C27 C18 107.01(18)
C28 C27 C26 131.93(19)
C18 C27 C26 120.87(19)
C28 C27 Zr 68.86(11)
C18 C27 Zr 74.54(11)
C26 C27 Zr 125.86(14)
C16 C28 C27 108.88(18)
C16 C28 Zr 71.85(12)
C27 C28 Zr 80.62(12)
C42 C30 C31 109.53(19)
C42 C30 C29 124.0(2)
C31 C30 C29 126.0(2)
C42 C30 Zr 74.03(12)
C31 C30 Zr 70.63(11)
C29 C30 Zr 127.85(14)
C30 C31 C32 105.57(18)
C30 C31 Si 124.68(16)
C32 C31 Si 126.92(15)
C30 C31 Zr 77.19(12)
C32 C31 Zr 72.63(11)
Si C31 Zr 100.83(9)
C41 C32 C33 118.87(19)
C41 C32 C31 108.69(18)
C33 C32 C31 132.27(19)
C41 C32 Zr 76.94(11)
C33 C32 Zr 119.19(14)
C31 C32 Zr 74.08(11)
C34 C33 C32 119.36(19)
C33 C34 C35 123.0(2)
C36 C35 C40 118.9(2)
C36 C35 C34 121.7(2)
C40 C35 C34 119.4(2)
C37 C36 C35 120.9(2)
C36 C37 C38 120.0(2)
C39 C38 C37 120.6(2)
C38 C39 C40 120.4(2)
C39 C40 C35 119.2(2)
C39 C40 C41 122.7(2)
C35 C40 C41 117.98(19)
C42 C41 C32 107.22(19)
C42 C41 C40 131.39(19)
C32 C41 C40 121.23(19)
C42 C41 Zr 74.72(12)
C32 C41 Zr 70.49(11)
C40 C41 Zr 123.35(14)
C30 C42 C41 108.82(19)
C30 C42 Zr 74.77(12)
C41 C42 Zr 73.87(12)

loop_
_geom_bond_atom_site_label_1
_geom_bond_atom_site_label_2
_geom_bond_distance
Zr N1 2.0962(17)
Zr N2 2.1412(17)
Zr C32 2.514(2)
Zr C31 2.533(2)
Zr C16 2.540(2)
Zr C28 2.597(2)
Zr C41 2.598(2)
Zr C17 2.607(2)
Zr C42 2.609(2)
Zr C30 2.619(2)
Zr C18 2.740(2)
Zr C27 2.748(2)
Si C43 1.859(2)
Si C44 1.866(2)
Si C17 1.877(2)
Si C31 1.882(2)
N1 C3 1.417(3)
N1 C1 1.485(3)
N2 C9 1.404(3)
N2 C2 1.481(3)
C1 C2 1.515(3)
C3 C4 1.385(3)
C3 C8 1.401(3)
C4 C5 1.385(3)
C5 C6 1.381(3)
C6 C7 1.377(3)
C7 C8 1.386(3)
C9 C14 1.392(3)
C9 C10 1.406(3)
C10 C11 1.393(3)
C11 C12 1.376(3)
C12 C13 1.383(3)
C13 C14 1.383(3)
C15 C16 1.512(3)
C16 C28 1.408(3)
C16 C17 1.438(3)
C17 C18 1.446(3)
C18 C19 1.435(3)
C18 C27 1.435(3)
C19 C20 1.352(3)
C20 C21 1.440(3)
C21 C22 1.405(3)
C21 C26 1.415(3)
C22 C23 1.367(3)
C23 C24 1.386(3)
C24 C25 1.383(3)
C25 C26 1.403(3)
C26 C27 1.438(3)
C27 C28 1.414(3)
C29 C30 1.510(3)
C30 C42 1.406(3)
C30 C31 1.430(3)
C31 C32 1.446(3)
C32 C41 1.436(3)
C32 C33 1.439(3)
C33 C34 1.354(3)
C34 C35 1.441(3)
C35 C36 1.405(3)
C35 C40 1.414(3)
C36 C37 1.371(3)
C37 C38 1.394(3)
C38 C39 1.372(3)
C39 C40 1.405(3)
C40 C41 1.438(3)
C41 C42 1.410(3)
